data_1507835
loop_
_publ_author_name
'Liu, Zhaoqun'
'Feng, Xiangqing'
'Du, Haifeng'

_publ_section_title
;
 Rhodium-catalyzed asymmetric formal cycloadditions of racemic butadiene
 monoxide with imines.
;
_journal_issue 12
_journal_name_full 'Organic letters'
_journal_page_first 3154
_journal_page_last 3157
_journal_paper_doi 10.1021/ol301248d
_journal_volume 14
_journal_year 2012
_chemical_absolute_configuration ad
_chemical_formula_moiety 'C19 H17 Br N2 O3'
_chemical_formula_sum 'C19 H17 Br N2 O3'
_chemical_formula_weight 401.26
_chemical_name_systematic
; 
 ? 
;
_space_group_IT_number 4
_symmetry_cell_setting monoclinic
_symmetry_space_group_name_Hall 'P 2yb'
_symmetry_space_group_name_H-M 'P 1 21 1'
_atom_sites_solution_hydrogens geom
_atom_sites_solution_primary direct
_atom_sites_solution_secondary difmap
_audit_creation_method SHELXL-97
_cell_angle_alpha 90.00
_cell_angle_beta 97.85(3)
_cell_angle_gamma 90.00
_cell_formula_units_Z 6
_cell_length_a 10.975(2)
_cell_length_b 20.829(4)
_cell_length_c 11.516(2)
_cell_measurement_reflns_used 8552
_cell_measurement_temperature 173(2)
_cell_measurement_theta_max 27.4817
_cell_measurement_theta_min 1.8731
_cell_volume 2607.9(8)
_computing_cell_refinement 'CrystalClear (Rigaku Inc., 2008)'
_computing_data_collection 'CrystalClear (Rigaku Inc., 2008)'
_computing_data_reduction 'CrystalClear (Rigaku Inc., 2008)'
_computing_molecular_graphics
;
 Mercury: visualization and analysis of crystal structures, C. F. Macrae,
 P. R. Edgington, P. McCabe, E. Pidcock, G. P. Shields, R. Taylor,
 M. Towler and J. van de Streek, J. Appl. Cryst., 39, 453-457, 2006.
;
_computing_publication_material 'SHELX-97 (Sheldrick, 2008)'
_computing_structure_refinement 'SHELX-97 (Sheldrick, 2008)'
_computing_structure_solution 'SHELX-97 (Sheldrick, 2008)'
_diffrn_ambient_temperature 173(2)
_diffrn_detector_area_resol_mean 28.5714
_diffrn_measured_fraction_theta_full 0.994
_diffrn_measured_fraction_theta_max 0.994
_diffrn_measurement_device_type 'MM007HF + CCD (Saturn724+)'
_diffrn_measurement_method '\w scans at fixed \c = 45\%'
_diffrn_radiation_monochromator Confocal
_diffrn_radiation_source 'Rotating Anode'
_diffrn_radiation_type MoK\a
_diffrn_radiation_wavelength 0.71073
_diffrn_reflns_av_R_equivalents 0.0625
_diffrn_reflns_av_sigmaI/netI 0.0711
_diffrn_reflns_limit_h_max 14
_diffrn_reflns_limit_h_min -14
_diffrn_reflns_limit_k_max 27
_diffrn_reflns_limit_k_min -27
_diffrn_reflns_limit_l_max 14
_diffrn_reflns_limit_l_min -14
_diffrn_reflns_number 29307
_diffrn_reflns_theta_full 27.52
_diffrn_reflns_theta_max 27.52
_diffrn_reflns_theta_min 1.87
_exptl_absorpt_coefficient_mu 2.385
_exptl_absorpt_correction_T_max 1.0000
_exptl_absorpt_correction_T_min 0.5421
_exptl_absorpt_correction_type multi-scan
_exptl_absorpt_process_details 'CrystalClear (Rigaku Inc., 2008)'
_exptl_crystal_colour Colorless
_exptl_crystal_density_diffrn 1.533
_exptl_crystal_density_method 'not measured'
_exptl_crystal_description platelet
_exptl_crystal_F_000 1224
_exptl_crystal_size_max 0.37
_exptl_crystal_size_mid 0.27
_exptl_crystal_size_min 0.05
_refine_diff_density_max 0.513
_refine_diff_density_min -0.466
_refine_diff_density_rms 0.067
_refine_ls_abs_structure_details 'Flack H D (1983), Acta Cryst. A39, 876-881'
_refine_ls_abs_structure_Flack -0.001(6)
_refine_ls_extinction_method none
_refine_ls_goodness_of_fit_ref 1.061
_refine_ls_hydrogen_treatment constr
_refine_ls_matrix_type full
_refine_ls_number_parameters 699
_refine_ls_number_reflns 11858
_refine_ls_number_restraints 59
_refine_ls_restrained_S_all 1.060
_refine_ls_R_factor_all 0.0538
_refine_ls_R_factor_gt 0.0472
_refine_ls_shift/su_max 0.001
_refine_ls_shift/su_mean 0.000
_refine_ls_structure_factor_coef Fsqd
_refine_ls_weighting_details 'calc w=1/[\s^2^(Fo^2^)+(0.0320P)^2^+0.1012P] where P=(Fo^2^+2Fc^2^)/3'
_refine_ls_weighting_scheme calc
_refine_ls_wR_factor_gt 0.0931
_refine_ls_wR_factor_ref 0.0967
_reflns_number_gt 10705
_reflns_number_total 11858
_reflns_threshold_expression >2sigma(I)
_cod_data_source_file ol301248d_si_002.cif
_cod_data_source_block a
_cod_depositor_comments 'Adding full bibliography for 1507835.cif.'
_cod_original_cell_volume 2607.9(9)
_cod_original_sg_symbol_H-M P2(1)
_cod_database_code 1507835

loop_
_symmetry_equiv_pos_as_xyz
'x, y, z'
'-x, y+1/2, -z'

loop_
_atom_site_label
_atom_site_type_symbol
_atom_site_fract_x
_atom_site_fract_y
_atom_site_fract_z
_atom_site_U_iso_or_equiv
_atom_site_adp_type
_atom_site_occupancy
_atom_site_symmetry_multiplicity
_atom_site_calc_flag
_atom_site_refinement_flags
_atom_site_disorder_assembly
_atom_site_disorder_group
Br1 Br 0.82473(3) 0.886651(19) 0.74871(4) 0.03384(10) Uani 1 1 d . . .
Br2 Br 0.51291(4) 0.56520(2) 1.32305(4) 0.04150(11) Uani 1 1 d . . .
Br3 Br 1.12053(4) 0.94663(2) 1.38666(4) 0.03809(11) Uani 1 1 d . . .
O1 O 0.3139(2) 0.78300(12) 0.6506(3) 0.0320(6) Uani 1 1 d . . .
O2 O 0.3344(2) 0.92381(13) 0.5890(2) 0.0301(6) Uani 1 1 d . . .
O3 O 0.2764(3) 1.07320(13) 1.0607(3) 0.0401(7) Uani 1 1 d . . .
O4 O 1.0028(3) 0.58918(14) 1.1658(2) 0.0366(7) Uani 1 1 d . . .
O5 O 0.9941(2) 0.48394(12) 1.3492(2) 0.0298(6) Uani 1 1 d . . .
O6 O 1.1642(3) 0.59758(16) 1.8352(3) 0.0478(8) Uani 1 1 d . . .
O7 O 0.6655(2) 0.97568(12) 1.5325(2) 0.0295(6) Uani 1 1 d . . .
O8 O 0.5671(3) 0.98342(12) 1.2745(2) 0.0325(6) Uani 1 1 d . . .
N1 N 0.5291(3) 0.89173(15) 0.6712(3) 0.0255(6) Uani 1 1 d . . .
H1 H 0.5731 0.9191 0.6361 0.031 Uiso 1 1 calc R . .
N2 N 0.2660(3) 0.84680(14) 0.7973(3) 0.0261(7) Uani 1 1 d . . .
N3 N 0.8059(3) 0.53440(14) 1.3283(3) 0.0261(7) Uani 1 1 d . . .
H3 H 0.7605 0.5025 1.3483 0.031 Uiso 1 1 calc R . .
N4 N 1.0818(3) 0.62225(16) 1.3483(3) 0.0300(7) Uani 1 1 d . . .
N5 N 0.8361(3) 0.96128(13) 1.4400(3) 0.0258(7) Uani 1 1 d . . .
H5 H 0.8933 0.9739 1.4965 0.031 Uiso 1 1 calc R . .
N6 N 0.5645(3) 0.88087(14) 1.3408(3) 0.0257(6) Uani 1 1 d . . .
C1 C 0.7004(4) 0.83351(18) 0.7945(3) 0.0285(8) Uani 1 1 d . . .
C2 C 0.7275(4) 0.78275(19) 0.8724(4) 0.0349(9) Uani 1 1 d . . .
H2 H 0.8109 0.7733 0.9009 0.042 Uiso 1 1 calc R . .
C3 C 0.6357(4) 0.74598(19) 0.9089(4) 0.0361(9) Uani 1 1 d . . .
H3A H 0.6561 0.7114 0.9618 0.043 Uiso 1 1 calc R . .
C4 C 0.5131(4) 0.75941(18) 0.8686(4) 0.0330(9) Uani 1 1 d . . .
H4 H 0.4492 0.7346 0.8943 0.040 Uiso 1 1 calc R . .
C5 C 0.4857(3) 0.80935(17) 0.7907(3) 0.0257(8) Uani 1 1 d . . .
C6 C 0.5792(3) 0.84547(16) 0.7518(3) 0.0233(7) Uani 1 1 d . . .
C7 C 0.4032(3) 0.88927(18) 0.6536(3) 0.0251(7) Uani 1 1 d . . .
C8 C 0.3637(3) 0.83204(17) 0.7280(3) 0.0264(8) Uani 1 1 d . . .
C9 C 0.1855(4) 0.79559(19) 0.6230(4) 0.0333(9) Uani 1 1 d . . .
H9A H 0.1397 0.7557 0.5992 0.040 Uiso 1 1 calc R . .
H9B H 0.1696 0.8274 0.5589 0.040 Uiso 1 1 calc R . .
C10 C 0.1485(4) 0.82219(17) 0.7371(3) 0.0279(8) Uani 1 1 d . . .
H10 H 0.0902 0.8588 0.7185 0.033 Uiso 1 1 calc R . .
C11 C 0.0896(4) 0.77260(19) 0.8064(4) 0.0360(9) Uani 1 1 d . . .
H11 H 0.0178 0.7522 0.7679 0.043 Uiso 1 1 calc R . .
C12 C 0.1272(5) 0.7548(2) 0.9138(5) 0.0487(12) Uani 1 1 d . . .
H12B H 0.1985 0.7737 0.9562 0.058 Uiso 1 1 calc R . .
H12A H 0.0832 0.7228 0.9498 0.058 Uiso 1 1 calc R . .
C13 C 0.1627(4) 0.98121(18) 0.9715(3) 0.0288(8) Uani 1 1 d . . .
H13 H 0.0891 0.9950 0.9988 0.035 Uiso 1 1 calc R . .
C14 C 0.2672(4) 1.01720(17) 0.9965(3) 0.0295(8) Uani 1 1 d . . .
C15 C 0.3744(4) 0.99577(18) 0.9586(3) 0.0306(8) Uani 1 1 d . . .
H15 H 0.4484 1.0195 0.9778 0.037 Uiso 1 1 calc R . .
C16 C 0.3750(3) 0.93981(17) 0.8925(3) 0.0270(8) Uani 1 1 d . . .
H16 H 0.4494 0.9260 0.8667 0.032 Uiso 1 1 calc R . .
C17 C 0.2685(3) 0.90374(16) 0.8638(3) 0.0231(7) Uani 1 1 d . . .
C18 C 0.1623(3) 0.92443(17) 0.9063(3) 0.0277(8) Uani 1 1 d . . .
H18 H 0.0890 0.8998 0.8909 0.033 Uiso 1 1 calc R . .
C19 C 0.1670(4) 1.0965(2) 1.0974(4) 0.0437(11) Uani 1 1 d . . .
H19B H 0.1061 1.1050 1.0286 0.066 Uiso 1 1 calc R . .
H19C H 0.1845 1.1364 1.1418 0.066 Uiso 1 1 calc R . .
H19A H 0.1344 1.0644 1.1473 0.066 Uiso 1 1 calc R . .
C20 C 0.6409(4) 0.61800(18) 1.2839(4) 0.0312(9) Uani 1 1 d . . .
C21 C 0.6173(4) 0.68045(18) 1.2443(4) 0.0323(9) Uani 1 1 d . . .
H21 H 0.5354 0.6964 1.2349 0.039 Uiso 1 1 calc R . .
C22 C 0.7112(4) 0.71937(19) 1.2187(4) 0.0363(10) Uani 1 1 d . . .
H22 H 0.6938 0.7620 1.1923 0.044 Uiso 1 1 calc R . .
C23 C 0.8314(4) 0.69693(19) 1.2310(4) 0.0332(9) Uani 1 1 d . . .
H23 H 0.8963 0.7236 1.2124 0.040 Uiso 1 1 calc R . .
C24 C 0.8544(4) 0.63540(18) 1.2706(3) 0.0284(8) Uani 1 1 d . . .
C25 C 0.7599(3) 0.59574(17) 1.2950(3) 0.0247(7) Uani 1 1 d . . .
C26 C 0.9292(4) 0.53044(17) 1.3258(3) 0.0263(8) Uani 1 1 d . . .
C27 C 0.9714(3) 0.59716(17) 1.2813(3) 0.0269(8) Uani 1 1 d . . .
C28 C 1.1313(4) 0.5775(3) 1.1768(4) 0.0485(12) Uani 1 1 d . . .
H28B H 1.1647 0.5898 1.1044 0.058 Uiso 1 1 calc R . .
H28A H 1.1498 0.5316 1.1936 0.058 Uiso 1 1 calc R . .
C29 C 1.1844(4) 0.6198(3) 1.2799(4) 0.0486(13) Uani 1 1 d . . .
H29 H 1.2558 0.5974 1.3262 0.058 Uiso 1 1 calc R . .
C30 C 1.2230(5) 0.6868(3) 1.2475(5) 0.0616(16) Uani 1 1 d . . .
H30 H 1.2866 0.6896 1.1994 0.074 Uiso 1 1 calc R . .
C31 C 1.1787(5) 0.7395(3) 1.2783(6) 0.0681(18) Uani 1 1 d . . .
H31A H 1.1149 0.7393 1.3264 0.082 Uiso 1 1 calc R . .
H31B H 1.2093 0.7791 1.2533 0.082 Uiso 1 1 calc R . .
C32 C 1.1039(4) 0.62069(17) 1.4722(3) 0.0284(8) Uani 1 1 d . . .
C33 C 1.0072(4) 0.61515(18) 1.5382(4) 0.0333(9) Uani 1 1 d . . .
H33 H 0.9248 0.6161 1.5000 0.040 Uiso 1 1 calc R . .
C34 C 1.0296(4) 0.6083(2) 1.6581(4) 0.0388(10) Uani 1 1 d . . .
H34 H 0.9626 0.6041 1.7017 0.047 Uiso 1 1 calc R . .
C35 C 1.1499(4) 0.60747(18) 1.7163(4) 0.0352(9) Uani 1 1 d . . .
C36 C 1.2447(4) 0.61781(19) 1.6526(4) 0.0365(9) Uani 1 1 d . . .
H36 H 1.3266 0.6206 1.6916 0.044 Uiso 1 1 calc R . .
C37 C 1.2222(4) 0.62422(18) 1.5317(4) 0.0316(9) Uani 1 1 d . . .
H37 H 1.2892 0.6312 1.4889 0.038 Uiso 1 1 calc R . .
C38 C 1.2871(5) 0.5932(3) 1.8941(4) 0.0636(16) Uani 1 1 d . . .
H38A H 1.3316 0.5597 1.8574 0.095 Uiso 1 1 calc R . .
H38C H 1.2854 0.5825 1.9767 0.095 Uiso 1 1 calc R . .
H38B H 1.3288 0.6345 1.8887 0.095 Uiso 1 1 calc R . .
C39 C 0.9700(4) 0.93222(17) 1.2887(3) 0.0285(8) Uani 1 1 d . . .
C40 C 0.9701(4) 0.9100(2) 1.1743(4) 0.0375(10) Uani 1 1 d . . .
H40 H 1.0461 0.9043 1.1449 0.045 Uiso 1 1 calc R . .
C41 C 0.8625(4) 0.8963(2) 1.1036(4) 0.0442(11) Uani 1 1 d . . .
H41 H 0.8648 0.8821 1.0255 0.053 Uiso 1 1 calc R . .
C42 C 0.7493(4) 0.9029(2) 1.1453(3) 0.0356(9) Uani 1 1 d . . .
H42 H 0.6744 0.8932 1.0968 0.043 Uiso 1 1 calc R . .
C43 C 0.7499(4) 0.92405(17) 1.2600(3) 0.0274(8) Uani 1 1 d . . .
C44 C 0.8591(3) 0.94037(17) 1.3293(3) 0.0247(7) Uani 1 1 d . . .
C45 C 0.7143(3) 0.95948(16) 1.4486(3) 0.0249(8) Uani 1 1 d . . .
C46 C 0.6447(3) 0.93497(16) 1.3296(3) 0.0259(8) Uani 1 1 d . . .
C47 C 0.4479(4) 0.97342(18) 1.3096(4) 0.0334(9) Uani 1 1 d . . .
H47A H 0.3825 0.9927 1.2525 0.040 Uiso 1 1 calc R . .
H47B H 0.4435 0.9920 1.3881 0.040 Uiso 1 1 calc R . .
C48 C 0.4362(3) 0.90008(17) 1.3116(3) 0.0279(8) Uani 1 1 d . . .
H48 H 0.3889 0.8870 1.3760 0.034 Uiso 1 1 calc R . .
C49 C 0.3757(4) 0.87305(18) 1.1970(4) 0.0333(9) Uani 1 1 d . . .
H49 H 0.2946 0.8872 1.1694 0.040 Uiso 1 1 calc R . .
C50 C 0.4260(4) 0.83137(19) 1.1318(4) 0.0371(10) Uani 1 1 d . . .
H50B H 0.5069 0.8160 1.1563 0.044 Uiso 1 1 calc R . .
H50A H 0.3813 0.8166 1.0603 0.044 Uiso 1 1 calc R . .
C51 C 0.5997(3) 0.82738(16) 1.4120(3) 0.0251(8) Uani 1 1 d . A .
C52 C 0.7223(4) 0.81314(17) 1.4504(4) 0.0298(9) Uani 1 1 d . . .
H52 H 0.7848 0.8406 1.4291 0.036 Uiso 1 1 calc R . .
C53 C 0.7552(4) 0.75959(18) 1.5191(3) 0.0353(9) Uani 1 1 d . A .
H53 H 0.8398 0.7509 1.5438 0.042 Uiso 1 1 calc R . .
C54 C 0.6678(5) 0.71900(18) 1.5521(4) 0.0404(11) Uani 1 1 d D . .
C55 C 0.5449(5) 0.73210(18) 1.5135(4) 0.0391(10) Uani 1 1 d . A .
H55 H 0.4833 0.7042 1.5352 0.047 Uiso 1 1 calc R . .
C56 C 0.5105(4) 0.78499(17) 1.4441(4) 0.0312(9) Uani 1 1 d . . .
H56 H 0.4259 0.7927 1.4179 0.037 Uiso 1 1 calc R A .
O9 O 0.6911(15) 0.6674(6) 1.6275(13) 0.043(3) Uani 0.50(3) 1 d PDU A 1
C57 C 0.5927(19) 0.6318(7) 1.6670(13) 0.050(4) Uani 0.50(3) 1 d PDU A 1
H57A H 0.5481 0.6080 1.6011 0.075 Uiso 0.50(3) 1 calc PR A 1
H57C H 0.5363 0.6616 1.6986 0.075 Uiso 0.50(3) 1 calc PR A 1
H57B H 0.6264 0.6016 1.7283 0.075 Uiso 0.50(3) 1 calc PR A 1
O9' O 0.7288(13) 0.6683(6) 1.6128(15) 0.045(3) Uani 0.50(3) 1 d PDU A 2
C57' C 0.6453(18) 0.6196(6) 1.6401(14) 0.046(3) Uani 0.50(3) 1 d PDU A 2
H57D H 0.5941 0.6057 1.5681 0.069 Uiso 0.50(3) 1 calc PR A 2
H57F H 0.5927 0.6368 1.6950 0.069 Uiso 0.50(3) 1 calc PR A 2
H57E H 0.6919 0.5829 1.6761 0.069 Uiso 0.50(3) 1 calc PR A 2

loop_
_atom_site_aniso_label
_atom_site_aniso_U_11
_atom_site_aniso_U_22
_atom_site_aniso_U_33
_atom_site_aniso_U_23
_atom_site_aniso_U_13
_atom_site_aniso_U_12
Br1 0.02052(19) 0.0426(2) 0.0381(2) 0.00034(18) 0.00282(16) -0.00287(17)
Br2 0.02145(19) 0.03509(19) 0.0694(3) -0.0017(2) 0.0114(2) 0.00094(18)
Br3 0.0230(2) 0.0484(2) 0.0431(2) -0.0060(2) 0.00545(17) 0.00032(18)
O1 0.0232(14) 0.0299(13) 0.0439(16) -0.0146(12) 0.0082(13) -0.0050(11)
O2 0.0230(14) 0.0340(13) 0.0325(14) -0.0009(11) 0.0004(12) 0.0022(11)
O3 0.0467(18) 0.0313(14) 0.0438(17) -0.0165(13) 0.0118(14) -0.0041(14)
O4 0.0327(16) 0.0462(16) 0.0328(15) 0.0016(13) 0.0111(13) 0.0022(13)
O5 0.0257(14) 0.0300(13) 0.0333(14) -0.0015(11) 0.0025(12) 0.0084(11)
O6 0.053(2) 0.0570(19) 0.0353(17) -0.0053(15) 0.0112(15) -0.0014(17)
O7 0.0255(14) 0.0317(13) 0.0324(14) -0.0009(12) 0.0078(12) 0.0010(11)
O8 0.0278(15) 0.0248(12) 0.0419(16) 0.0070(12) -0.0063(13) -0.0016(11)
N1 0.0203(15) 0.0260(14) 0.0314(16) 0.0004(13) 0.0074(13) -0.0010(13)
N2 0.0235(16) 0.0215(14) 0.0341(17) -0.0031(13) 0.0064(14) -0.0028(13)
N3 0.0208(16) 0.0224(14) 0.0354(18) 0.0031(13) 0.0043(14) 0.0023(12)
N4 0.0203(16) 0.0361(17) 0.0351(18) 0.0035(14) 0.0096(14) -0.0014(14)
N5 0.0209(15) 0.0287(16) 0.0278(16) -0.0017(12) 0.0028(13) -0.0042(13)
N6 0.0161(14) 0.0210(14) 0.0387(17) 0.0033(13) -0.0011(13) -0.0018(12)
C1 0.0251(19) 0.0297(18) 0.031(2) -0.0024(16) 0.0050(16) -0.0042(16)
C2 0.028(2) 0.038(2) 0.038(2) -0.0034(18) -0.0011(18) 0.0074(18)
C3 0.039(2) 0.0307(19) 0.039(2) 0.0052(17) 0.0058(19) 0.0048(18)
C4 0.035(2) 0.0270(18) 0.039(2) 0.0021(17) 0.0147(19) -0.0025(17)
C5 0.0229(19) 0.0259(17) 0.0296(19) -0.0024(15) 0.0081(16) 0.0019(15)
C6 0.0192(17) 0.0235(16) 0.0279(18) 0.0020(14) 0.0054(15) 0.0024(14)
C7 0.0229(18) 0.0254(16) 0.0275(18) -0.0022(16) 0.0051(15) -0.0035(16)
C8 0.0223(19) 0.0230(17) 0.035(2) -0.0077(15) 0.0082(16) -0.0050(15)
C9 0.026(2) 0.035(2) 0.040(2) -0.0085(17) 0.0065(18) -0.0063(17)
C10 0.0236(19) 0.0240(17) 0.036(2) -0.0045(16) 0.0058(17) -0.0028(15)
C11 0.027(2) 0.034(2) 0.048(3) -0.0035(19) 0.0104(19) -0.0102(17)
C12 0.044(3) 0.043(3) 0.060(3) 0.010(2) 0.009(2) -0.010(2)
C13 0.027(2) 0.0328(19) 0.0290(19) -0.0014(16) 0.0108(16) 0.0054(16)
C14 0.036(2) 0.0245(17) 0.0282(19) -0.0011(15) 0.0034(17) -0.0030(16)
C15 0.028(2) 0.0326(19) 0.032(2) -0.0059(16) 0.0059(17) -0.0074(17)
C16 0.0238(18) 0.0293(18) 0.0295(18) -0.0031(16) 0.0097(15) -0.0008(16)
C17 0.0184(17) 0.0205(16) 0.0311(19) 0.0014(14) 0.0059(15) 0.0004(13)
C18 0.0216(18) 0.0279(17) 0.035(2) 0.0015(15) 0.0105(16) -0.0036(15)
C19 0.038(3) 0.045(2) 0.049(3) -0.022(2) 0.008(2) 0.006(2)
C20 0.025(2) 0.0291(19) 0.039(2) -0.0069(17) 0.0042(17) 0.0019(16)
C21 0.031(2) 0.0289(19) 0.036(2) -0.0030(16) 0.0009(17) 0.0065(17)
C22 0.036(2) 0.0296(19) 0.042(2) 0.0012(18) 0.002(2) 0.0067(18)
C23 0.031(2) 0.0298(19) 0.039(2) 0.0008(17) 0.0054(18) -0.0024(17)
C24 0.027(2) 0.0256(18) 0.033(2) 0.0009(16) 0.0048(17) -0.0004(16)
C25 0.0211(18) 0.0235(17) 0.0294(18) -0.0023(15) 0.0033(15) 0.0031(15)
C26 0.0229(19) 0.0270(17) 0.0294(19) -0.0024(15) 0.0048(16) 0.0025(15)
C27 0.0224(19) 0.0270(18) 0.033(2) 0.0018(16) 0.0081(16) 0.0006(15)
C28 0.031(2) 0.072(3) 0.046(3) 0.001(2) 0.018(2) 0.011(2)
C29 0.021(2) 0.077(3) 0.051(3) 0.014(3) 0.016(2) 0.002(2)
C30 0.035(3) 0.096(5) 0.056(3) 0.026(3) 0.014(2) -0.023(3)
C31 0.047(3) 0.065(4) 0.089(4) 0.027(3) -0.004(3) -0.032(3)
C32 0.028(2) 0.0214(16) 0.037(2) -0.0010(15) 0.0070(17) -0.0031(15)
C33 0.027(2) 0.0318(19) 0.042(2) -0.0091(17) 0.0075(18) -0.0062(17)
C34 0.037(2) 0.039(2) 0.042(2) -0.0092(19) 0.016(2) -0.0055(19)
C35 0.046(3) 0.0274(19) 0.033(2) -0.0047(17) 0.008(2) -0.0027(18)
C36 0.033(2) 0.033(2) 0.042(2) 0.0028(18) 0.0011(19) -0.0034(18)
C37 0.0219(19) 0.0308(19) 0.043(2) 0.0042(17) 0.0061(17) -0.0048(16)
C38 0.068(4) 0.084(4) 0.038(3) -0.012(3) 0.006(3) 0.015(3)
C39 0.029(2) 0.0265(17) 0.0301(19) 0.0018(15) 0.0042(16) -0.0052(15)
C40 0.036(2) 0.043(2) 0.038(2) -0.0020(18) 0.0163(19) -0.0067(19)
C41 0.050(3) 0.055(3) 0.030(2) -0.006(2) 0.015(2) -0.014(2)
C42 0.037(2) 0.043(2) 0.0264(19) 0.0009(17) 0.0013(17) -0.0126(19)
C43 0.028(2) 0.0264(17) 0.0269(19) 0.0054(15) 0.0007(16) -0.0055(16)
C44 0.0273(19) 0.0221(16) 0.0258(17) 0.0016(14) 0.0080(15) -0.0033(15)
C45 0.0228(18) 0.0203(16) 0.0313(19) 0.0036(14) 0.0029(16) -0.0017(14)
C46 0.0211(18) 0.0219(17) 0.0334(19) 0.0056(15) -0.0006(15) -0.0009(14)
C47 0.025(2) 0.0254(18) 0.048(2) 0.0020(17) -0.0018(18) 0.0045(16)
C48 0.0212(18) 0.0279(19) 0.034(2) 0.0023(16) 0.0028(16) 0.0043(15)
C49 0.0193(18) 0.035(2) 0.044(2) 0.0023(18) -0.0004(17) -0.0018(16)
C50 0.037(2) 0.036(2) 0.037(2) -0.0010(18) -0.0025(19) -0.0005(19)
C51 0.0248(19) 0.0207(16) 0.0299(19) 0.0004(14) 0.0045(16) 0.0030(15)
C52 0.029(2) 0.0218(17) 0.038(2) 0.0022(15) 0.0032(18) 0.0017(16)
C53 0.043(2) 0.0246(18) 0.035(2) 0.0015(16) -0.0072(19) 0.0086(18)
C54 0.068(3) 0.0227(18) 0.029(2) 0.0034(16) 0.000(2) 0.003(2)
C55 0.055(3) 0.0259(19) 0.040(2) -0.0052(17) 0.016(2) -0.0079(19)
C56 0.031(2) 0.0256(17) 0.039(2) -0.0009(16) 0.0106(18) 0.0010(16)
O9 0.053(6) 0.029(3) 0.046(4) 0.020(3) 0.002(4) -0.008(4)
C57 0.063(8) 0.036(5) 0.049(6) 0.012(5) 0.000(6) -0.015(6)
O9' 0.051(5) 0.031(3) 0.052(5) 0.019(3) 0.004(5) -0.007(4)
C57' 0.052(7) 0.036(5) 0.046(6) 0.020(4) -0.004(5) -0.015(5)

loop_
_atom_type_symbol
_atom_type_description
_atom_type_scat_dispersion_real
_atom_type_scat_dispersion_imag
_atom_type_scat_source
C C 0.0033 0.0016 'International Tables Vol C Tables 4.2.6.8 and 6.1.1.4'
H H 0.0000 0.0000 'International Tables Vol C Tables 4.2.6.8 and 6.1.1.4'
N N 0.0061 0.0033 'International Tables Vol C Tables 4.2.6.8 and 6.1.1.4'
O O 0.0106 0.0060 'International Tables Vol C Tables 4.2.6.8 and 6.1.1.4'
Br Br -0.2901 2.4595 'International Tables Vol C Tables 4.2.6.8 and 6.1.1.4'

loop_
_geom_angle_atom_site_label_1
_geom_angle_atom_site_label_2
_geom_angle_atom_site_label_3
_geom_angle
C8 O1 C9 107.0(3)
C14 O3 C19 116.7(3)
C28 O4 C27 107.4(3)
C35 O6 C38 117.1(4)
C46 O8 C47 106.6(3)
C7 N1 C6 111.7(3)
C7 N1 H1 124.2
C6 N1 H1 124.2
C17 N2 C8 120.9(3)
C17 N2 C10 120.0(3)
C8 N2 C10 109.4(3)
C26 N3 C25 111.7(3)
C26 N3 H3 124.1
C25 N3 H3 124.1
C32 N4 C27 123.2(3)
C32 N4 C29 120.3(4)
C27 N4 C29 110.6(3)
C45 N5 C44 111.1(3)
C45 N5 H5 124.5
C44 N5 H5 124.5
C51 N6 C46 123.2(3)
C51 N6 C48 122.1(3)
C46 N6 C48 110.2(3)
C6 C1 C2 118.5(4)
C6 C1 Br1 119.6(3)
C2 C1 Br1 121.8(3)
C3 C2 C1 121.3(4)
C3 C2 H2 119.4
C1 C2 H2 119.4
C2 C3 C4 120.1(4)
C2 C3 H3A 120.0
C4 C3 H3A 120.0
C5 C4 C3 118.9(4)
C5 C4 H4 120.5
C3 C4 H4 120.5
C4 C5 C6 120.7(4)
C4 C5 C8 130.4(4)
C6 C5 C8 108.7(3)
C1 C6 C5 120.4(3)
C1 C6 N1 129.4(3)
C5 C6 N1 110.2(3)
O2 C7 N1 126.5(3)
O2 C7 C8 126.2(3)
N1 C7 C8 107.3(3)
O1 C8 N2 104.3(3)
O1 C8 C5 108.5(3)
N2 C8 C5 118.5(3)
O1 C8 C7 108.5(3)
N2 C8 C7 114.8(3)
C5 C8 C7 102.0(3)
O1 C9 C10 104.2(3)
O1 C9 H9A 110.9
C10 C9 H9A 110.9
O1 C9 H9B 110.9
C10 C9 H9B 110.9
H9A C9 H9B 108.9
N2 C10 C11 113.7(3)
N2 C10 C9 102.3(3)
C11 C10 C9 113.0(3)
N2 C10 H10 109.2
C11 C10 H10 109.2
C9 C10 H10 109.2
C12 C11 C10 126.6(4)
C12 C11 H11 116.7
C10 C11 H11 116.7
C11 C12 H12B 120.0
C11 C12 H12A 120.0
H12B C12 H12A 120.0
C14 C13 C18 121.1(4)
C14 C13 H13 119.4
C18 C13 H13 119.4
C13 C14 O3 125.1(4)
C13 C14 C15 118.8(3)
O3 C14 C15 116.1(3)
C14 C15 C16 120.7(4)
C14 C15 H15 119.7
C16 C15 H15 119.7
C17 C16 C15 121.0(3)
C17 C16 H16 119.5
C15 C16 H16 119.5
C16 C17 C18 117.8(3)
C16 C17 N2 122.5(3)
C18 C17 N2 119.7(3)
C17 C18 C13 120.5(3)
C17 C18 H18 119.7
C13 C18 H18 119.7
O3 C19 H19B 109.5
O3 C19 H19C 109.5
H19B C19 H19C 109.5
O3 C19 H19A 109.5
H19B C19 H19A 109.5
H19C C19 H19A 109.5
C25 C20 C21 118.5(4)
C25 C20 Br2 120.7(3)
C21 C20 Br2 120.8(3)
C22 C21 C20 120.7(4)
C22 C21 H21 119.7
C20 C21 H21 119.7
C21 C22 C23 120.6(4)
C21 C22 H22 119.7
C23 C22 H22 119.7
C24 C23 C22 118.5(4)
C24 C23 H23 120.7
C22 C23 H23 120.7
C23 C24 C25 121.1(4)
C23 C24 C27 129.7(4)
C25 C24 C27 108.8(3)
C20 C25 C24 120.6(3)
C20 C25 N3 129.2(3)
C24 C25 N3 110.3(3)
O5 C26 N3 126.9(4)
O5 C26 C27 126.1(3)
N3 C26 C27 107.0(3)
O4 C27 N4 104.4(3)
O4 C27 C24 107.3(3)
N4 C27 C24 119.8(3)
O4 C27 C26 108.7(3)
N4 C27 C26 114.2(3)
C24 C27 C26 102.0(3)
O4 C28 C29 103.8(4)
O4 C28 H28B 111.0
C29 C28 H28B 111.0
O4 C28 H28A 111.0
C29 C28 H28A 111.0
H28B C28 H28A 109.0
N4 C29 C30 111.2(4)
N4 C29 C28 101.5(4)
C30 C29 C28 115.4(4)
N4 C29 H29 109.5
C30 C29 H29 109.5
C28 C29 H29 109.5
C31 C30 C29 126.5(5)
C31 C30 H30 116.8
C29 C30 H30 116.8
C30 C31 H31A 120.0
C30 C31 H31B 120.0
H31A C31 H31B 120.0
C37 C32 C33 117.9(4)
C37 C32 N4 121.2(4)
C33 C32 N4 120.9(4)
C34 C33 C32 120.7(4)
C34 C33 H33 119.6
C32 C33 H33 119.6
C33 C34 C35 120.7(4)
C33 C34 H34 119.6
C35 C34 H34 119.6
C36 C35 O6 124.5(4)
C36 C35 C34 118.6(4)
O6 C35 C34 116.9(4)
C35 C36 C37 120.6(4)
C35 C36 H36 119.7
C37 C36 H36 119.7
C32 C37 C36 121.2(4)
C32 C37 H37 119.4
C36 C37 H37 119.4
O6 C38 H38A 109.5
O6 C38 H38C 109.5
H38A C38 H38C 109.5
O6 C38 H38B 109.5
H38A C38 H38B 109.5
H38C C38 H38B 109.5
C44 C39 C40 118.5(4)
C44 C39 Br3 121.3(3)
C40 C39 Br3 120.1(3)
C41 C40 C39 121.2(4)
C41 C40 H40 119.4
C39 C40 H40 119.4
C40 C41 C42 120.7(4)
C40 C41 H41 119.7
C42 C41 H41 119.7
C43 C42 C41 117.9(4)
C43 C42 H42 121.1
C41 C42 H42 121.1
C44 C43 C42 121.0(4)
C44 C43 C46 108.7(3)
C42 C43 C46 130.3(4)
C39 C44 C43 120.6(3)
C39 C44 N5 128.8(3)
C43 C44 N5 110.5(3)
O7 C45 N5 126.7(4)
O7 C45 C46 124.9(3)
N5 C45 C46 108.4(3)
O8 C46 N6 105.1(3)
O8 C46 C43 109.1(3)
N6 C46 C43 116.6(3)
O8 C46 C45 110.7(3)
N6 C46 C45 114.1(3)
C43 C46 C45 101.3(3)
O8 C47 C48 103.3(3)
O8 C47 H47A 111.1
C48 C47 H47A 111.1
O8 C47 H47B 111.1
C48 C47 H47B 111.1
H47A C47 H47B 109.1
N6 C48 C49 113.3(3)
N6 C48 C47 101.3(3)
C49 C48 C47 112.8(3)
N6 C48 H48 109.7
C49 C48 H48 109.7
C47 C48 H48 109.7
C50 C49 C48 125.3(4)
C50 C49 H49 117.4
C48 C49 H49 117.4
C49 C50 H50B 120.0
C49 C50 H50A 120.0
H50B C50 H50A 120.0
C52 C51 C56 117.5(3)
C52 C51 N6 122.1(3)
C56 C51 N6 120.4(3)
C53 C52 C51 121.2(4)
C53 C52 H52 119.4
C51 C52 H52 119.4
C54 C53 C52 121.1(4)
C54 C53 H53 119.5
C52 C53 H53 119.5
C53 C54 O9 125.2(8)
C53 C54 O9' 107.5(7)
O9 C54 O9' 19.4(7)
C53 C54 C55 118.5(4)
O9 C54 C55 116.2(8)
O9' C54 C55 133.8(7)
C56 C55 C54 121.2(4)
C56 C55 H55 119.4
C54 C55 H55 119.4
C55 C56 C51 120.5(4)
C55 C56 H56 119.7
C51 C56 H56 119.7
C54 O9 C57 121.1(10)
C54 O9' C57' 111.8(9)
O9' C57' H57D 109.5
O9' C57' H57F 109.5
H57D C57' H57F 109.5
O9' C57' H57E 109.5
H57D C57' H57E 109.5
H57F C57' H57E 109.5

loop_
_geom_bond_atom_site_label_1
_geom_bond_atom_site_label_2
_geom_bond_distance
Br1 C1 1.887(4)
Br2 C20 1.887(4)
Br3 C39 1.893(4)
O1 C8 1.416(4)
O1 C9 1.426(5)
O2 C7 1.219(4)
O3 C14 1.377(4)
O3 C19 1.412(5)
O4 C28 1.420(5)
O4 C27 1.428(4)
O5 C26 1.211(4)
O6 C35 1.372(5)
O6 C38 1.428(6)
O7 C45 1.215(4)
O8 C46 1.413(4)
O8 C47 1.436(5)
N1 C7 1.370(4)
N1 C6 1.397(4)
N1 H1 0.8800
N2 C17 1.410(4)
N2 C8 1.455(5)
N2 C10 1.470(5)
N3 C26 1.360(5)
N3 C25 1.408(4)
N3 H3 0.8800
N4 C32 1.414(5)
N4 C27 1.442(5)
N4 C29 1.461(5)
N5 C45 1.354(5)
N5 C44 1.402(4)
N5 H5 0.8800
N6 C51 1.406(4)
N6 C46 1.446(4)
N6 C48 1.459(5)
C1 C6 1.377(5)
C1 C2 1.392(5)
C2 C3 1.376(6)
C2 H2 0.9500
C3 C4 1.391(6)
C3 H3A 0.9500
C4 C5 1.380(5)
C4 H4 0.9500
C5 C6 1.394(5)
C5 C8 1.507(5)
C7 C8 1.563(5)
C9 C10 1.531(5)
C9 H9A 0.9900
C9 H9B 0.9900
C10 C11 1.504(5)
C10 H10 1.0000
C11 C12 1.304(6)
C11 H11 0.9500
C12 H12B 0.9500
C12 H12A 0.9500
C13 C14 1.367(5)
C13 C18 1.401(5)
C13 H13 0.9500
C14 C15 1.384(5)
C15 C16 1.393(5)
C15 H15 0.9500
C16 C17 1.391(5)
C16 H16 0.9500
C17 C18 1.393(5)
C18 H18 0.9500
C19 H19B 0.9800
C19 H19C 0.9800
C19 H19A 0.9800
C20 C25 1.376(5)
C20 C21 1.391(5)
C21 C22 1.375(6)
C21 H21 0.9500
C22 C23 1.388(6)
C22 H22 0.9500
C23 C24 1.372(5)
C23 H23 0.9500
C24 C25 1.384(5)
C24 C27 1.502(5)
C26 C27 1.573(5)
C28 C29 1.528(7)
C28 H28B 0.9900
C28 H28A 0.9900
C29 C30 1.520(7)
C29 H29 1.0000
C30 C31 1.271(8)
C30 H30 0.9500
C31 H31A 0.9500
C31 H31B 0.9500
C32 C37 1.385(5)
C32 C33 1.393(5)
C33 C34 1.377(6)
C33 H33 0.9500
C34 C35 1.397(6)
C34 H34 0.9500
C35 C36 1.370(6)
C36 C37 1.387(6)
C36 H36 0.9500
C37 H37 0.9500
C38 H38A 0.9800
C38 H38C 0.9800
C38 H38B 0.9800
C39 C44 1.373(5)
C39 C40 1.396(5)
C40 C41 1.370(6)
C40 H40 0.9500
C41 C42 1.398(6)
C41 H41 0.9500
C42 C43 1.391(5)
C42 H42 0.9500
C43 C44 1.389(5)
C43 C46 1.511(5)
C45 C46 1.561(5)
C47 C48 1.533(5)
C47 H47A 0.9900
C47 H47B 0.9900
C48 C49 1.503(5)
C48 H48 1.0000
C49 C50 1.317(6)
C49 H49 0.9500
C50 H50B 0.9500
C50 H50A 0.9500
C51 C52 1.390(5)
C51 C56 1.405(5)
C52 C53 1.387(5)
C52 H52 0.9500
C53 C54 1.371(6)
C53 H53 0.9500
C54 O9 1.384(8)
C54 O9' 1.387(8)
C54 C55 1.388(7)
C55 C56 1.383(5)
C55 H55 0.9500
C56 H56 0.9500
O9 C57 1.434(8)
C57 H57A 0.9800
C57 H57C 0.9800
C57 H57B 0.9800
O9' C57' 1.431(8)
C57' H57D 0.9800
C57' H57F 0.9800
C57' H57E 0.9800

loop_
_geom_hbond_atom_site_label_D
_geom_hbond_atom_site_label_H
_geom_hbond_atom_site_label_A
_geom_hbond_distance_DH
_geom_hbond_distance_HA
_geom_hbond_distance_DA
_geom_hbond_angle_DHA
_geom_hbond_site_symmetry_A
N1 H1 O7 0.88 2.04 2.917(4) 171.6 1_554
N3 H3 O2 0.88 2.12 2.998(4) 174.1 2_647
N5 H5 O5 0.88 2.03 2.889(4) 164.6 2_758

loop_
_geom_torsion_atom_site_label_1
_geom_torsion_atom_site_label_2
_geom_torsion_atom_site_label_3
_geom_torsion_atom_site_label_4
_geom_torsion
C6 C1 C2 C3 -1.6(6)
Br1 C1 C2 C3 177.3(3)
C1 C2 C3 C4 -0.4(6)
C2 C3 C4 C5 0.9(6)
C3 C4 C5 C6 0.6(6)
C3 C4 C5 C8 176.1(4)
C2 C1 C6 C5 3.1(6)
Br1 C1 C6 C5 -175.8(3)
C2 C1 C6 N1 -178.0(4)
Br1 C1 C6 N1 3.1(6)
C4 C5 C6 C1 -2.7(6)
C8 C5 C6 C1 -179.0(3)
C4 C5 C6 N1 178.2(3)
C8 C5 C6 N1 1.9(4)
C7 N1 C6 C1 -178.4(4)
C7 N1 C6 C5 0.6(4)
C6 N1 C7 O2 179.5(4)
C6 N1 C7 C8 -2.7(4)
C9 O1 C8 N2 33.8(4)
C9 O1 C8 C5 161.0(3)
C9 O1 C8 C7 -89.0(3)
C17 N2 C8 O1 -164.0(3)
C10 N2 C8 O1 -17.9(4)
C17 N2 C8 C5 75.3(4)
C10 N2 C8 C5 -138.6(3)
C17 N2 C8 C7 -45.4(5)
C10 N2 C8 C7 100.7(3)
C4 C5 C8 O1 -64.7(5)
C6 C5 C8 O1 111.1(3)
C4 C5 C8 N2 53.8(5)
C6 C5 C8 N2 -130.3(3)
C4 C5 C8 C7 -179.1(4)
C6 C5 C8 C7 -3.3(4)
O2 C7 C8 O1 67.0(5)
N1 C7 C8 O1 -110.8(3)
O2 C7 C8 N2 -49.3(5)
N1 C7 C8 N2 133.0(3)
O2 C7 C8 C5 -178.7(4)
N1 C7 C8 C5 3.6(4)
C8 O1 C9 C10 -36.1(4)
C17 N2 C10 C11 -94.9(4)
C8 N2 C10 C11 118.7(3)
C17 N2 C10 C9 143.1(3)
C8 N2 C10 C9 -3.4(4)
O1 C9 C10 N2 23.4(4)
O1 C9 C10 C11 -99.2(4)
N2 C10 C11 C12 6.1(6)
C9 C10 C11 C12 122.1(5)
C18 C13 C14 O3 -179.4(4)
C18 C13 C14 C15 -1.5(6)
C19 O3 C14 C13 -3.6(6)
C19 O3 C14 C15 178.4(4)
C13 C14 C15 C16 2.3(6)
O3 C14 C15 C16 -179.6(3)
C14 C15 C16 C17 -0.5(6)
C15 C16 C17 C18 -1.9(5)
C15 C16 C17 N2 -179.8(3)
C8 N2 C17 C16 -17.4(5)
C10 N2 C17 C16 -160.0(3)
C8 N2 C17 C18 164.7(3)
C10 N2 C17 C18 22.1(5)
C16 C17 C18 C13 2.6(5)
N2 C17 C18 C13 -179.4(3)
C14 C13 C18 C17 -0.9(6)
C25 C20 C21 C22 -1.1(6)
Br2 C20 C21 C22 178.3(3)
C20 C21 C22 C23 0.5(6)
C21 C22 C23 C24 -0.8(6)
C22 C23 C24 C25 1.7(6)
C22 C23 C24 C27 173.6(4)
C21 C20 C25 C24 2.0(6)
Br2 C20 C25 C24 -177.4(3)
C21 C20 C25 N3 -177.2(4)
Br2 C20 C25 N3 3.4(6)
C23 C24 C25 C20 -2.3(6)
C27 C24 C25 C20 -175.8(3)
C23 C24 C25 N3 177.0(4)
C27 C24 C25 N3 3.6(4)
C26 N3 C25 C20 178.3(4)
C26 N3 C25 C24 -1.0(5)
C25 N3 C26 O5 -179.6(4)
C25 N3 C26 C27 -1.9(4)
C28 O4 C27 N4 28.6(4)
C28 O4 C27 C24 156.8(3)
C28 O4 C27 C26 -93.6(4)
C32 N4 C27 O4 -161.8(3)
C29 N4 C27 O4 -9.1(4)
C32 N4 C27 C24 78.0(5)
C29 N4 C27 C24 -129.2(4)
C32 N4 C27 C26 -43.3(5)
C29 N4 C27 C26 109.4(4)
C23 C24 C27 O4 -62.9(5)
C25 C24 C27 O4 109.8(3)
C23 C24 C27 N4 55.8(6)
C25 C24 C27 N4 -131.6(4)
C23 C24 C27 C26 -177.0(4)
C25 C24 C27 C26 -4.4(4)
O5 C26 C27 O4 68.3(5)
N3 C26 C27 O4 -109.4(3)
O5 C26 C27 N4 -47.7(5)
N3 C26 C27 N4 134.5(3)
O5 C26 C27 C24 -178.5(4)
N3 C26 C27 C24 3.8(4)
C27 O4 C28 C29 -36.3(4)
C32 N4 C29 C30 -95.1(5)
C27 N4 C29 C30 111.2(4)
C32 N4 C29 C28 141.7(4)
C27 N4 C29 C28 -11.9(5)
O4 C28 C29 N4 28.7(5)
O4 C28 C29 C30 -91.6(5)
N4 C29 C30 C31 3.1(8)
C28 C29 C30 C31 117.9(6)
C27 N4 C32 C37 157.7(4)
C29 N4 C32 C37 7.5(6)
C27 N4 C32 C33 -21.9(5)
C29 N4 C32 C33 -172.1(4)
C37 C32 C33 C34 -5.1(6)
N4 C32 C33 C34 174.6(4)
C32 C33 C34 C35 0.7(6)
C38 O6 C35 C36 -4.7(6)
C38 O6 C35 C34 176.7(4)
C33 C34 C35 C36 4.2(6)
C33 C34 C35 O6 -177.2(4)
O6 C35 C36 C37 176.8(4)
C34 C35 C36 C37 -4.7(6)
C33 C32 C37 C36 4.6(6)
N4 C32 C37 C36 -175.1(3)
C35 C36 C37 C32 0.3(6)
C44 C39 C40 C41 -0.2(6)
Br3 C39 C40 C41 176.8(3)
C39 C40 C41 C42 -1.4(7)
C40 C41 C42 C43 0.3(7)
C41 C42 C43 C44 2.4(6)
C41 C42 C43 C46 -179.1(4)
C40 C39 C44 C43 2.9(5)
Br3 C39 C44 C43 -174.1(3)
C40 C39 C44 N5 179.3(4)
Br3 C39 C44 N5 2.3(5)
C42 C43 C44 C39 -4.0(6)
C46 C43 C44 C39 177.1(3)
C42 C43 C44 N5 178.9(3)
C46 C43 C44 N5 0.1(4)
C45 N5 C44 C39 -176.5(4)
C45 N5 C44 C43 0.3(4)
C44 N5 C45 O7 -178.6(3)
C44 N5 C45 C46 -0.5(4)
C47 O8 C46 N6 30.0(4)
C47 O8 C46 C43 155.8(3)
C47 O8 C46 C45 -93.5(3)
C51 N6 C46 O8 -166.6(3)
C48 N6 C46 O8 -9.9(4)
C51 N6 C46 C43 72.6(4)
C48 N6 C46 C43 -130.8(3)
C51 N6 C46 C45 -45.2(5)
C48 N6 C46 C45 111.5(3)
C44 C43 C46 O8 116.4(3)
C42 C43 C46 O8 -62.3(5)
C44 C43 C46 N6 -124.8(3)
C42 C43 C46 N6 56.5(5)
C44 C43 C46 C45 -0.4(4)
C42 C43 C46 C45 -179.0(4)
O7 C45 C46 O8 63.1(4)
N5 C45 C46 O8 -115.1(3)
O7 C45 C46 N6 -55.2(5)
N5 C45 C46 N6 126.7(3)
O7 C45 C46 C43 178.6(3)
N5 C45 C46 C43 0.5(3)
C46 O8 C47 C48 -37.8(4)
C51 N6 C48 C49 -94.2(4)
C46 N6 C48 C49 108.8(4)
C51 N6 C48 C47 144.6(3)
C46 N6 C48 C47 -12.3(4)
O8 C47 C48 N6 29.7(4)
O8 C47 C48 C49 -91.8(4)
N6 C48 C49 C50 6.0(6)
C47 C48 C49 C50 120.4(4)
C46 N6 C51 C52 -18.9(5)
C48 N6 C51 C52 -172.8(3)
C46 N6 C51 C56 163.0(3)
C48 N6 C51 C56 9.1(5)
C56 C51 C52 C53 -0.9(6)
N6 C51 C52 C53 -179.0(4)
C51 C52 C53 C54 -0.3(6)
C52 C53 C54 O9 -174.8(10)
C52 C53 C54 O9' 176.0(9)
C52 C53 C54 C55 1.0(6)
C53 C54 C55 C56 -0.4(6)
O9 C54 C55 C56 175.7(9)
O9' C54 C55 C56 -173.9(12)
C54 C55 C56 C51 -0.8(6)
C52 C51 C56 C55 1.4(6)
N6 C51 C56 C55 179.6(3)
C53 C54 O9 C57 173.1(11)
O9' C54 O9 C57 -160(5)
C55 C54 O9 C57 -2.8(17)
C53 C54 O9' C57' -173.7(10)
O9 C54 O9' C57' 29(3)
C55 C54 O9' C57' 0.3(19)
